data_7028165
loop_
_publ_author_name
'Barkley, Jim'
'Higgins, Simon J.'
'McCart, Mark K.'

_publ_contact_author
;
  Dr. S.J. Higgins
  Department of Chemistry
  University of Liverpool
  Chemistry Buildings
  Crown Street
  LIVERPOOL
  L69 7ZD
;
_publ_section_title
;
 Complexes of 2,3-bis(diphenylphosphino)propene with PtII, PdII and RuII:
 synthesis, characterisation and rearrangements to complexes of
 cis-1,2-bis(diphenylphosphino)propene
;
_journal_issue 11
_journal_name_full 'Journal of the Chemical Society, Dalton Transactions'
_journal_page_first 1787
_journal_paper_doi 10.1039/a801351i
_journal_year 1998
_chemical_formula_sum 'C54 H48 B2 F8 P4 Pt'
_chemical_formula_weight 1189.56
_space_group_IT_number 14
_symmetry_cell_setting monoclinic
_symmetry_Int_Tables_number 14
_symmetry_space_group_name_Hall '-P 2yn'
_symmetry_space_group_name_H-M 'P 1 21/n 1'
_audit_creation_date 1998-01-30
_audit_creation_method 'by teXsan v1.7'
_audit_update_record ?
_cell_angle_alpha 90
_cell_angle_beta 96.44(3)
_cell_angle_gamma 90
_cell_formula_units_Z 2
_cell_length_a 11.205(5)
_cell_length_b 16.313(5)
_cell_length_c 13.524(4)
_cell_measurement_reflns_used 20
_cell_measurement_temperature 153.2
_cell_measurement_theta_max 15.19
_cell_measurement_theta_min 13.46
_cell_volume 2456.4(15)
_computing_cell_refinement 'MSC/AFC Diffractometer Control'
_computing_data_collection 'MSC/AFC Diffractometer Control'
_computing_data_reduction 'teXsan (MSC, 1995)'
_computing_publication_material 'teXsan (MSC, 1995)'
_computing_structure_refinement 'teXsan (MSC, 1995)'
_computing_structure_solution
;
SAPI91 (Fan, 1991)
;
_diffrn_ambient_temperature 153.2
_diffrn_measurement_device 'Rigaku AFC6S'
_diffrn_orient_matrix_UB_11 0.06202
_diffrn_orient_matrix_UB_12 -0.01660
_diffrn_orient_matrix_UB_13 -0.04383
_diffrn_orient_matrix_UB_21 0.06171
_diffrn_orient_matrix_UB_22 0.03279
_diffrn_orient_matrix_UB_23 0.04208
_diffrn_orient_matrix_UB_31 0.02027
_diffrn_orient_matrix_UB_32 -0.04906
_diffrn_orient_matrix_UB_33 0.04295
_diffrn_radiation_detector 'scintillation counter'
_diffrn_radiation_monochromator graphite
_diffrn_radiation_source 'X-ray tube'
_diffrn_radiation_type 'Mo K\a'
_diffrn_radiation_wavelength 0.7107
_diffrn_reflns_av_R_equivalents 0.03133
_diffrn_reflns_av_sigmaI/netI 0.050
_diffrn_reflns_limit_h_max 13
_diffrn_reflns_limit_h_min 0
_diffrn_reflns_limit_k_max 19
_diffrn_reflns_limit_k_min 0
_diffrn_reflns_limit_l_max 15
_diffrn_reflns_limit_l_min -16
_diffrn_reflns_number 4718
_diffrn_reflns_reduction_process 'Lp corrections applied'
_diffrn_reflns_theta_max 24.96
_diffrn_reflns_theta_min 0.00
_diffrn_standards_decay_% -0.31
_diffrn_standards_interval_count 0
_diffrn_standards_number 3
_exptl_absorpt_coefficient_mu 3.080
_exptl_absorpt_correction_T_max 1.000
_exptl_absorpt_correction_T_min 0.781
_exptl_absorpt_correction_type
;
\y scans (North,Phillips & Matthews, 1968)
;
_exptl_crystal_colour colourless
_exptl_crystal_density_diffrn 1.640
_exptl_crystal_density_meas ?
_exptl_crystal_description prism
_exptl_crystal_F_000 1184.00
_exptl_crystal_size_max 0.20
_exptl_crystal_size_mid 0.20
_exptl_crystal_size_min 0.15
_refine_diff_density_max 3.88
_refine_diff_density_min -4.63
_refine_ls_extinction_method none
_refine_ls_goodness_of_fit_all 5.899
_refine_ls_goodness_of_fit_obs 5.899
_refine_ls_hydrogen_treatment noref
_refine_ls_matrix_type full
_refine_ls_number_constraints 0
_refine_ls_number_parameters 349
_refine_ls_number_reflns 2830
_refine_ls_number_restraints 0
_refine_ls_R_factor_all 0.0735
_refine_ls_R_factor_obs 0.0735
_refine_ls_shift/esd_max 0.0000
_refine_ls_shift/esd_mean 0.0000
_refine_ls_structure_factor_coef F
_refine_ls_weighting_details 'w = 1/[\s^2^(Fo)'
_refine_ls_weighting_scheme calc
_refine_ls_wR_factor_all 0.0539
_refine_ls_wR_factor_obs 0.0539
_reflns_number_observed 2830
_reflns_number_total 4482
_reflns_observed_criterion >3.00\s(I)
_cod_data_source_file i801351sup1.cif
_cod_data_source_block SJH3_S.J.HIGGINS_29-8-96
_cod_depositor_comments
;
 Correcting the GEOM_TORSION loop by removing the _geom_torsion_site_symmetry_1
 data name and adding the _geom_torsion data name.

 Antanas Vaitkus,
 2018-08-09

The following automatic conversions were performed:

'_exptl_crystal_density_meas' value 'not measured' was changed to '?'
- the value is perceived as not measured.

Automatic conversion script
Id: cif_fix_values 3008 2015-01-20 13:52:24Z robertas 

The following automatic conversions were performed:

'_refine_ls_weighting_scheme' value 'w = 1/[\s^2^(Fo)' was changed to
'calc'. New tag '_refine_ls_weighting_details' was created. The value
of the new tag was set to 'w = 1/[\s^2^(Fo)'.

Automatic conversion script
Id: cif_fix_values 3143 2015-03-26 13:38:13Z robertas 
;
_cod_original_cell_volume 2456(1)
_cod_original_sg_symbol_H-M 'P 21/n     '
_cod_original_formula_sum 'C54 H48 B2 F8 P4 Pt '
_cod_database_code 7028165

loop_
_symmetry_equiv_pos_as_xyz
'   +x,   +y,   +z'
1/2-x,1/2+y,1/2-z
'   -x,   -y,   -z'
1/2+x,1/2-y,1/2+z

loop_
_atom_site_aniso_label
_atom_site_aniso_U_11
_atom_site_aniso_U_22
_atom_site_aniso_U_33
_atom_site_aniso_U_12
_atom_site_aniso_U_13
_atom_site_aniso_U_23
P(1) 0.027(1) 0.033(2) 0.037(2) 0.005(2) 0.003(1) 0.001(2)
P(2) 0.034(2) 0.029(2) 0.026(2) 0.007(2) 0.004(1) -0.003(1)
C(1) 0.032(7) 0.025(6) 0.040(8) -0.002(6) 0.000(6) 0.000(6)
C(2) 0.035(8) 0.024(6) 0.053(9) 0.003(6) -0.003(7) 0.000(7)
C(3) 0.044(9) 0.027(7) 0.06(1) 0.006(7) -0.021(8) -0.003(7)
C(4) 0.06(1) 0.035(9) 0.044(9) 0.009(8) -0.011(8) 0.010(7)
C(5) 0.047(10) 0.049(10) 0.055(10) 0.009(8) 0.017(8) 0.015(8)
C(6) 0.031(7) 0.036(8) 0.039(8) 0.009(6) 0.005(6) 0.009(6)
C(7) 0.033(8) 0.031(8) 0.053(9) 0.001(6) 0.005(7) 0.005(7)
C(8) 0.038(8) 0.036(8) 0.051(9) 0.009(7) 0.014(7) 0.004(7)
C(9) 0.049(10) 0.041(9) 0.07(1) 0.000(8) 0.019(9) 0.001(8)
C(10) 0.09(2) 0.06(1) 0.09(2) -0.03(1) 0.01(1) 0.02(1)
C(11) 0.06(1) 0.09(2) 0.06(1) -0.02(1) 0.001(10) 0.02(1)
C(12) 0.08(1) 0.06(1) 0.046(10) -0.021(10) 0.007(9) 0.008(8)
C(13) 0.040(8) 0.026(7) 0.035(7) 0.019(6) 0.001(6) -0.003(6)
C(14) 0.045(9) 0.033(8) 0.039(8) 0.005(6) 0.007(7) 0.002(6)
C(15) 0.08(1) 0.041(9) 0.027(7) 0.020(8) 0.010(7) 0.005(7)
C(16) 0.050(10) 0.06(1) 0.031(8) 0.022(8) 0.003(7) -0.002(7)
C(17) 0.029(8) 0.046(9) 0.049(9) 0.008(7) -0.006(7) -0.010(7)
C(18) 0.032(8) 0.032(8) 0.048(9) 0.008(6) 0.007(6) 0.002(7)
C(19) 0.05(1) 0.032(7) 0.020(8) 0.006(7) -0.013(7) 0.003(6)
C(20) 0.06(1) 0.038(9) 0.042(9) 0.022(8) 0.010(8) 0.007(7)
C(21) 0.09(1) 0.08(1) 0.042(10) 0.03(1) 0.025(9) 0.019(9)
C(22) 0.06(1) 0.043(10) 0.047(9) 0.007(8) -0.003(8) 0.015(8)
C(23) 0.06(1) 0.030(8) 0.054(10) 0.005(7) -0.014(8) 0.000(7)
C(24) 0.041(8) 0.026(7) 0.034(7) 0.004(6) -0.009(6) -0.005(6)
C(25) 0.026(8) 0.048(10) 0.058(10) 0.013(7) 0.015(7) 0.001(8)
C(26) 0.04(2) 0.04(2) 0.11(3) 0.00(1) 0.01(2) -0.04(2)
C(27) 0.027(8) 0.054(9) 0.045(8) 0.015(7) -0.003(6) 0.008(7)

loop_
_atom_site_label
_atom_site_fract_x
_atom_site_fract_y
_atom_site_fract_z
_atom_site_U_iso_or_equiv
_atom_site_occupancy
_atom_site_refinement_flags
_atom_site_thermal_displace_type
_atom_site_calc_flag
Pt(1) 1.0000 0.0000 1.0000 0.0257(2) 0.500 . Uiso d
P(1) 1.2048(3) -0.0015(3) 1.0530(2) 0.0324(8) 1.000 . Uani d
P(2) 0.9567(3) 0.1264(2) 1.0677(3) 0.0299(9) 1.000 . Uani d
C(1) 1.244(1) -0.0329(8) 1.1811(10) 0.033(4) 1.000 . Uani d
C(2) 1.361(1) -0.0366(8) 1.222(1) 0.038(4) 1.000 . Uani d
C(3) 1.388(1) -0.0601(8) 1.321(1) 0.047(4) 1.000 . Uani d
C(4) 1.298(1) -0.0781(9) 1.378(1) 0.048(5) 1.000 . Uani d
C(5) 1.182(1) -0.0748(9) 1.336(1) 0.050(5) 1.000 . Uani d
C(6) 1.153(1) -0.0542(8) 1.2366(10) 0.036(4) 1.000 . Uani d
C(7) 1.287(1) 0.0909(8) 1.038(1) 0.039(4) 1.000 . Uani d
C(8) 1.323(1) 0.1438(9) 1.119(1) 0.041(4) 1.000 . Uani d
C(9) 1.378(1) 0.2175(9) 1.104(1) 0.053(5) 1.000 . Uani d
C(10) 1.400(2) 0.238(1) 1.009(2) 0.082(7) 1.000 . Uani d
C(11) 1.368(2) 0.188(1) 0.926(1) 0.074(7) 1.000 . Uani d
C(12) 1.312(2) 0.113(1) 0.940(1) 0.059(6) 1.000 . Uani d
C(13) 1.026(1) 0.1526(8) 1.1922(9) 0.034(4) 1.000 . Uani d
C(14) 0.995(1) 0.1038(8) 1.270(1) 0.039(4) 1.000 . Uani d
C(15) 1.053(1) 0.1187(9) 1.3652(10) 0.047(5) 1.000 . Uani d
C(16) 1.134(1) 0.1810(10) 1.384(1) 0.046(5) 1.000 . Uani d
C(17) 1.160(1) 0.2314(9) 1.307(1) 0.042(4) 1.000 . Uani d
C(18) 1.105(1) 0.2171(8) 1.210(1) 0.037(4) 1.000 . Uani d
C(19) 0.982(1) 0.2119(8) 0.9864(9) 0.034(4) 1.000 . Uani d
C(20) 1.041(1) 0.1979(9) 0.904(1) 0.048(5) 1.000 . Uani d
C(21) 1.061(2) 0.267(1) 0.842(1) 0.070(6) 1.000 . Uani d
C(22) 1.021(1) 0.3430(9) 0.862(1) 0.052(5) 1.000 . Uani d
C(23) 0.957(1) 0.3547(9) 0.942(1) 0.049(5) 1.000 . Uani d
C(24) 0.939(1) 0.2903(8) 1.0073(9) 0.035(4) 1.000 . Uani d
C(25) 1.273(1) -0.0769(9) 0.978(1) 0.044(5) 1.000 . Uani d
C(26) 1.398(3) -0.086(2) 0.977(3) 0.06(1) 0.500 . Uani d
C(27) 1.205(1) -0.1293(9) 0.922(1) 0.042(4) 1.000 . Uani d
H(1) 1.4242 -0.0232 1.1836 0.046 1.000 . Uiso c
H(2) 1.4696 -0.0635 1.3496 0.056 1.000 . Uiso c
H(3) 1.3167 -0.0930 1.4455 0.058 1.000 . Uiso c
H(4) 1.1200 -0.0867 1.3763 0.059 1.000 . Uiso c
H(5) 1.0719 -0.0549 1.2075 0.043 1.000 . Uiso c
H(6) 1.3083 0.1283 1.1843 0.049 1.000 . Uiso c
H(7) 1.4004 0.2533 1.1586 0.064 1.000 . Uiso c
H(8) 1.4384 0.2892 0.9992 0.099 1.000 . Uiso c
H(9) 1.3847 0.2043 0.8612 0.089 1.000 . Uiso c
H(10) 1.2911 0.0775 0.8858 0.071 1.000 . Uiso c
H(11) 0.9367 0.0618 1.2584 0.047 1.000 . Uiso c
H(12) 1.0361 0.0844 1.4186 0.057 1.000 . Uiso c
H(13) 1.1719 0.1897 1.4495 0.055 1.000 . Uiso c
H(14) 1.2141 0.2758 1.3200 0.051 1.000 . Uiso c
H(15) 1.1233 0.2514 1.1565 0.045 1.000 . Uiso c
H(16) 1.0676 0.1445 0.8894 0.057 1.000 . Uiso c
H(17) 1.1032 0.2586 0.7855 0.084 1.000 . Uiso c
H(18) 1.0375 0.3880 0.8208 0.063 1.000 . Uiso c
H(19) 0.9245 0.4073 0.9537 0.059 1.000 . Uiso c
H(20) 0.8977 0.2993 1.0642 0.042 1.000 . Uiso c
H(21) 1.4219 -0.1388 0.9999 0.075 0.500 . Uiso d
H(22) 1.4180 -0.0784 0.9110 0.075 0.500 . Uiso d
H(23) 1.4384 -0.0455 1.0193 0.075 0.500 . Uiso d
H(24) 1.2381 -0.1666 0.8785 0.051 1.000 . Uiso c
B(1) 0.7771(9) -0.0683(7) 1.3231(8) 0.220(5) 1.000 G Uiso d
F(1) 0.710(1) -0.1378(8) 1.325(1) 0.220(5) 1.000 G Uiso d
F(2) 0.706(1) -0.0057(9) 1.285(1) 0.220(5) 1.000 G Uiso d
F(3) 0.868(1) -0.081(1) 1.265(1) 0.220(5) 1.000 G Uiso d
F(4) 0.824(2) -0.049(1) 1.4172(9) 0.220(5) 1.000 G Uiso d

loop_
_atom_type_symbol
_atom_type_oxidation_number
_atom_type_number_in_cell
_atom_type_scat_dispersion_real
_atom_type_scat_dispersion_imag
_atom_type_scat_source
Pt 0 2 -1.703 8.390
;International Tables for Crystallography
(1992, Vol. C, Tables 4.2.6.8 and 6.1.1.1)
;
P 0 8 0.102 0.094
;International Tables for Crystallography
(1992, Vol. C, Tables 4.2.6.8 and 6.1.1.1)
;
F 0 16 0.017 0.010
;International Tables for Crystallography
(1992, Vol. C, Tables 4.2.6.8 and 6.1.1.1)
;
C 0 112 0.003 0.002
;International Tables for Crystallography
(1992, Vol. C, Tables 4.2.6.8 and 6.1.1.1)
;
B 0 4 0.001 0.001
;International Tables for Crystallography
(1992, Vol. C, Tables 4.2.6.8 and 6.1.1.1)
;
H 0 96 0.000 0.000
;International Tables for Crystallography
(1992, Vol. C, Table 6.1.1.2)
;

loop_
_geom_angle_atom_site_label_1
_geom_angle_atom_site_label_2
_geom_angle_atom_site_label_3
_geom_angle
_geom_angle_site_symmetry_1
_geom_angle_site_symmetry_3
_geom_angle_publ_flag
P(1) Pt(1) P(1) 180.00 . 3_757 yes
P(1) Pt(1) P(2) 97.5(1) . . yes
P(1) Pt(1) P(2) 82.5(1) . 3_757 yes
P(1) Pt(1) P(2) 82.5(1) 3_757 . yes
P(1) Pt(1) P(2) 97.5(1) 3_757 3_757 yes
P(2) Pt(1) P(2) 180.0000(1) . 3_757 yes
Pt(1) P(1) C(1) 115.0(4) . . yes
Pt(1) P(1) C(7) 117.3(5) . . yes
Pt(1) P(1) C(25) 107.3(5) . . yes
C(1) P(1) C(7) 105.7(6) . . yes
C(1) P(1) C(25) 105.7(7) . . yes
C(7) P(1) C(25) 104.7(7) . . yes
Pt(1) P(2) C(13) 118.9(4) . . yes
Pt(1) P(2) C(19) 112.9(4) . . yes
Pt(1) P(2) C(27) 107.7(5) . 3_757 yes
C(13) P(2) C(19) 107.5(6) . . yes
C(13) P(2) C(27) 104.2(6) . 3_757 yes
C(19) P(2) C(27) 104.4(6) . 3_757 yes
P(1) C(1) C(2) 121(1) . . yes
P(1) C(1) C(6) 118.4(9) . . yes
C(2) C(1) C(6) 120(1) . . yes
C(1) C(2) C(3) 119(1) . . yes
C(1) C(2) H(1) 120.0 . . no
C(3) C(2) H(1) 120.0 . . no
C(2) C(3) C(4) 120(1) . . yes
C(2) C(3) H(2) 119.9 . . no
C(4) C(3) H(2) 119.9 . . no
C(3) C(4) C(5) 119(1) . . yes
C(3) C(4) H(3) 120.1 . . no
C(5) C(4) H(3) 120.1 . . no
C(4) C(5) C(6) 121(1) . . yes
C(4) C(5) H(4) 119.4 . . no
C(6) C(5) H(4) 119.4 . . no
C(1) C(6) C(5) 118(1) . . yes
C(1) C(6) H(5) 120.7 . . no
C(5) C(6) H(5) 120.7 . . no
P(1) C(7) C(8) 122(1) . . yes
P(1) C(7) C(12) 118(1) . . yes
C(8) C(7) C(12) 119(1) . . yes
C(7) C(8) C(9) 121(1) . . yes
C(7) C(8) H(6) 119.5 . . no
C(9) C(8) H(6) 119.5 . . no
C(8) C(9) C(10) 118(1) . . yes
C(8) C(9) H(7) 120.7 . . no
C(10) C(9) H(7) 120.7 . . no
C(9) C(10) C(11) 123(1) . . yes
C(9) C(10) H(8) 118.4 . . no
C(11) C(10) H(8) 118.4 . . no
C(10) C(11) C(12) 118(1) . . yes
C(10) C(11) H(9) 120.9 . . no
C(12) C(11) H(9) 120.9 . . no
C(7) C(12) C(11) 119(1) . . yes
C(7) C(12) H(10) 120.2 . . no
C(11) C(12) H(10) 120.2 . . no
P(2) C(13) C(14) 116.6(10) . . yes
P(2) C(13) C(18) 122(1) . . yes
C(14) C(13) C(18) 121(1) . . yes
C(13) C(14) C(15) 117(1) . . yes
C(13) C(14) H(11) 121.1 . . no
C(15) C(14) H(11) 121.1 . . no
C(14) C(15) C(16) 122(1) . . yes
C(14) C(15) H(12) 119.0 . . no
C(16) C(15) H(12) 119.0 . . no
C(15) C(16) C(17) 119(1) . . yes
C(15) C(16) H(13) 120.2 . . no
C(17) C(16) H(13) 120.2 . . no
C(16) C(17) C(18) 120(1) . . yes
C(16) C(17) H(14) 120.0 . . no
C(18) C(17) H(14) 120.0 . . no
C(13) C(18) C(17) 119(1) . . yes
C(13) C(18) H(15) 120.4 . . no
C(17) C(18) H(15) 120.4 . . no
P(2) C(19) C(20) 118(1) . . yes
P(2) C(19) C(24) 119(1) . . yes
C(20) C(19) C(24) 121(1) . . yes
C(19) C(20) C(21) 117(1) . . yes
C(19) C(20) H(16) 121.1 . . no
C(21) C(20) H(16) 121.1 . . no
C(20) C(21) C(22) 121(1) . . yes
C(20) C(21) H(17) 119.3 . . no
C(22) C(21) H(17) 119.3 . . no
C(21) C(22) C(23) 119(1) . . yes
C(21) C(22) H(18) 120.2 . . no
C(23) C(22) H(18) 120.2 . . no
C(22) C(23) C(24) 121(1) . . yes
C(22) C(23) H(19) 119.5 . . no
C(24) C(23) H(19) 119.5 . . no
C(19) C(24) C(23) 118(1) . . yes
C(19) C(24) H(20) 120.7 . . no
C(23) C(24) H(20) 120.7 . . no
P(1) C(25) C(26) 123(1) . . yes
P(1) C(25) C(27) 120(1) . . yes
C(26) C(25) C(27) 116(1) . . yes
C(25) C(26) H(21) 109.5 . . no
C(25) C(26) H(22) 109.5 . . no
C(25) C(26) H(23) 109.5 . . no
H(21) C(26) H(22) 109.5 . . no
H(21) C(26) H(23) 109.5 . . no
H(22) C(26) H(23) 109.5 . . no
P(2) C(27) C(25) 116(1) 3_757 . yes
P(2) C(27) H(24) 121.6 3_757 . no
C(25) C(27) H(24) 121.6 . . no
F(1) B(1) F(2) 109(1) . . yes
F(1) B(1) F(3) 109(1) . . yes
F(1) B(1) F(4) 109(1) . . yes
F(2) B(1) F(3) 109(1) . . yes
F(2) B(1) F(4) 109(1) . . yes
F(3) B(1) F(4) 109(1) . . yes

loop_
_geom_bond_atom_site_label_1
_geom_bond_atom_site_label_2
_geom_bond_distance
_geom_bond_site_symmetry_2
_geom_bond_publ_flag
Pt(1) P(1) 2.326(3) . yes
Pt(1) P(1) 2.326(3) 3_757 yes
Pt(1) P(2) 2.329(4) . yes
Pt(1) P(2) 2.329(4) 3_757 yes
P(1) C(1) 1.81(1) . yes
P(1) C(7) 1.79(1) . yes
P(1) C(25) 1.82(2) . yes
P(2) C(13) 1.82(1) . yes
P(2) C(19) 1.82(1) . yes
P(2) C(27) 1.83(1) 3_757 yes
C(1) C(2) 1.37(2) . yes
C(1) C(6) 1.38(2) . yes
C(2) C(3) 1.39(2) . yes
C(2) H(1) 0.95 . no
C(3) C(4) 1.36(2) . yes
C(3) H(2) 0.95 . no
C(4) C(5) 1.36(2) . yes
C(4) H(3) 0.95 . no
C(5) C(6) 1.39(2) . yes
C(5) H(4) 0.95 . no
C(6) H(5) 0.95 . no
C(7) C(8) 1.41(2) . yes
C(7) C(12) 1.43(2) . yes
C(8) C(9) 1.38(2) . yes
C(8) H(6) 0.95 . no
C(9) C(10) 1.38(3) . yes
C(9) H(7) 0.95 . no
C(10) C(11) 1.41(3) . yes
C(10) H(8) 0.95 . no
C(11) C(12) 1.39(3) . yes
C(11) H(9) 0.95 . no
C(12) H(10) 0.95 . no
C(13) C(14) 1.39(2) . yes
C(13) C(18) 1.38(2) . yes
C(14) C(15) 1.40(2) . yes
C(14) H(11) 0.95 . no
C(15) C(16) 1.36(2) . yes
C(15) H(12) 0.95 . no
C(16) C(17) 1.38(2) . yes
C(16) H(13) 0.95 . no
C(17) C(18) 1.41(2) . yes
C(17) H(14) 0.95 . no
C(18) H(15) 0.95 . no
C(19) C(20) 1.37(2) . yes
C(19) C(24) 1.41(2) . yes
C(20) C(21) 1.44(2) . yes
C(20) H(16) 0.95 . no
C(21) C(22) 1.36(2) . yes
C(21) H(17) 0.95 . no
C(22) C(23) 1.39(2) . yes
C(22) H(18) 0.95 . no
C(23) C(24) 1.40(2) . yes
C(23) H(19) 0.95 . no
C(24) H(20) 0.95 . no
C(25) C(26) 1.41(3) . yes
C(25) C(27) 1.32(2) . yes
C(26) H(21) 0.95 . no
C(26) H(22) 0.95 . no
C(26) H(23) 0.95 . no
C(27) H(24) 0.95 . no
B(1) F(1) 1.36(2) . yes
B(1) F(2) 1.36(2) . yes
B(1) F(3) 1.36(2) . yes
B(1) F(4) 1.36(2) . yes

loop_
_geom_torsion_atom_site_label_1
_geom_torsion_atom_site_label_2
_geom_torsion_atom_site_label_3
_geom_torsion_atom_site_label_4
_geom_torsion_site_symmetry_2
_geom_torsion_site_symmetry_3
_geom_torsion_site_symmetry_4
_geom_torsion
_geom_torsion_publ_flag
Pt(1) P(1) C(1) C(2) . . . -179.9(10) no
Pt(1) P(1) C(1) C(6) . . . 0(1) no
Pt(1) P(1) C(7) C(8) . . . 103(1) no
Pt(1) P(1) C(7) C(12) . . . -74(1) no
Pt(1) P(1) C(25) C(26) . . . 169(1) no
Pt(1) P(1) C(25) C(27) . . . -12(1) no
Pt(1) P(1) C(1) C(2) 3_757 3_757 3_757 179.9(10) no
Pt(1) P(1) C(1) C(6) 3_757 3_757 3_757 0(1) no
Pt(1) P(1) C(7) C(8) 3_757 3_757 3_757 -103(1) no
Pt(1) P(1) C(7) C(12) 3_757 3_757 3_757 74(1) no
Pt(1) P(1) C(25) C(26) 3_757 3_757 3_757 -169(1) no
Pt(1) P(1) C(25) C(27) 3_757 3_757 3_757 12(1) no
Pt(1) P(2) C(13) C(14) . . . -63(1) no
Pt(1) P(2) C(13) C(18) . . . 116(1) no
Pt(1) P(2) C(19) C(20) . . . -10(1) no
Pt(1) P(2) C(19) C(24) . . . 167.8(9) no
Pt(1) P(2) C(27) C(25) . 3_757 3_757 -19(1) no
Pt(1) P(2) C(13) C(14) 3_757 3_757 3_757 63(1) no
Pt(1) P(2) C(13) C(18) 3_757 3_757 3_757 -116(1) no
Pt(1) P(2) C(19) C(20) 3_757 3_757 3_757 10(1) no
Pt(1) P(2) C(19) C(24) 3_757 3_757 3_757 -167.8(9) no
Pt(1) P(2) C(27) C(25) 3_757 . . 19(1) no
P(1) Pt(1) P(1) C(1) . 3_757 3_757 19(1) no
P(1) Pt(1) P(1) C(7) . 3_757 3_757 19(1) no
P(1) Pt(1) P(1) C(25) . 3_757 3_757 19(1) no
P(1) Pt(1) P(2) C(13) . . . -41.7(5) no
P(1) Pt(1) P(2) C(19) . . . 85.6(5) no
P(1) Pt(1) P(2) C(27) . . 3_757 -159.7(5) no
P(1) Pt(1) P(2) C(13) . 3_757 3_757 -138.3(5) no
P(1) Pt(1) P(2) C(19) . 3_757 3_757 94.4(5) no
P(1) Pt(1) P(2) C(27) . 3_757 . -20.3(5) no
P(1) C(1) C(2) C(3) . . . 179(1) no
P(1) C(1) C(6) C(5) . . . -177(1) no
P(1) C(7) C(8) C(9) . . . -175(1) no
P(1) C(7) C(12) C(11) . . . 175(1) no
P(1) C(25) C(27) P(2) . . 3_757 -4(1) no
P(2) Pt(1) P(1) C(1) . . . 81.0(5) no
P(2) Pt(1) P(1) C(7) . . . -44.3(6) no
P(2) Pt(1) P(1) C(25) . . . -161.7(5) no
P(2) Pt(1) P(1) C(1) . 3_757 3_757 99.0(5) no
P(2) Pt(1) P(1) C(7) . 3_757 3_757 -135.7(6) no
P(2) Pt(1) P(1) C(25) . 3_757 3_757 -18.3(5) no
P(2) Pt(1) P(2) C(13) . 3_757 3_757 -121.8985 no
P(2) Pt(1) P(2) C(19) . 3_757 3_757 110.8356 no
P(2) Pt(1) P(2) C(27) . 3_757 . -4.0062 no
P(2) C(13) C(14) C(15) . . . 175(1) no
P(2) C(13) C(18) C(17) . . . -177(1) no
P(2) C(19) C(20) C(21) . . . -179(1) no
P(2) C(19) C(24) C(23) . . . -178(1) no
P(2) C(27) C(25) C(26) 3_757 3_757 3_757 -173(1) no
C(1) P(1) C(7) C(8) . . . -26(1) no
C(1) P(1) C(7) C(12) . . . 156(1) no
C(1) P(1) C(25) C(26) . . . -67(2) no
C(1) P(1) C(25) C(27) . . . 110(1) no
C(1) C(2) C(3) C(4) . . . -1(2) no
C(1) C(6) C(5) C(4) . . . -3(2) no
C(2) C(1) P(1) C(7) . . . -48(1) no
C(2) C(1) P(1) C(25) . . . 61(1) no
C(2) C(1) C(6) C(5) . . . 3(2) no
C(2) C(3) C(4) C(5) . . . 1(2) no
C(3) C(2) C(1) C(6) . . . -1(2) no
C(3) C(4) C(5) C(6) . . . 0(2) no
C(6) C(1) P(1) C(7) . . . 131(1) no
C(6) C(1) P(1) C(25) . . . -117(1) no
C(7) P(1) C(25) C(26) . . . 43(2) no
C(7) P(1) C(25) C(27) . . . -138(1) no
C(7) C(8) C(9) C(10) . . . -1(2) no
C(7) C(12) C(11) C(10) . . . 1(2) no
C(8) C(7) P(1) C(25) . . . -138(1) no
C(8) C(7) C(12) C(11) . . . -1(2) no
C(8) C(9) C(10) C(11) . . . 0(2) no
C(9) C(8) C(7) C(12) . . . 2(2) no
C(9) C(10) C(11) C(12) . . . 0(2) no
C(12) C(7) P(1) C(25) . . . 44(1) no
C(13) P(2) C(19) C(20) . . . 122(1) no
C(13) P(2) C(19) C(24) . . . -59(1) no
C(13) P(2) C(27) C(25) . 3_757 3_757 -146(1) no
C(13) C(14) C(15) C(16) . . . 2(2) no
C(13) C(18) C(17) C(16) . . . 0(2) no
C(14) C(13) P(2) C(19) . . . 166(1) no
C(14) C(13) P(2) C(27) . . 3_757 56(1) no
C(14) C(13) C(18) C(17) . . . 2(2) no
C(14) C(15) C(16) C(17) . . . 0(2) no
C(15) C(14) C(13) C(18) . . . -4(2) no
C(15) C(16) C(17) C(18) . . . -1(2) no
C(18) C(13) P(2) C(19) . . . -13(1) no
C(18) C(13) P(2) C(27) . . 3_757 -124(1) no
C(19) P(2) C(27) C(25) . 3_757 3_757 100(1) no
C(19) C(20) C(21) C(22) . . . -1(2) no
C(19) C(24) C(23) C(22) . . . -3(2) no
C(20) C(19) P(2) C(27) . . 3_757 -127(1) no
C(20) C(19) C(24) C(23) . . . 0(1) no
C(20) C(21) C(22) C(23) . . . -1(2) no
C(21) C(20) C(19) C(24) . . . 2(2) no
C(21) C(22) C(23) C(24) . . . 4(2) no
C(24) C(19) P(2) C(27) . . 3_757 51(1) no
